data_4327372
loop_
_publ_author_name
'Patrick Gougeon'
'Michel Potel'
'R\'egis Gautier'

_publ_section_title
;
 Syntheses and Structural, Physical, and Theoretical Studies of the Novel
 Isostructural Mo9 Cluster Compounds Ag2.6CsMo9Se11, Ag4.1ClMo9Se11, and
 h-Mo9Se11 with Tunnel Structures
;
_journal_name_full 'Inorganic Chemistry'
_journal_page_first 1257
_journal_page_last 1263
_journal_paper_doi 10.1021/ic035319+
_journal_volume 43
_journal_year 2004
_chemical_formula_sum 'Ag4.13 Cl Mo9 Se11'
_chemical_formula_weight 2212.97
_chemical_name_systematic
;
 ?
;
_space_group_IT_number 176
_symmetry_cell_setting hexagonal
_symmetry_space_group_name_Hall '-P 6c'
_symmetry_space_group_name_H-M 'P 63/m'
_atom_sites_solution_hydrogens geom
_atom_sites_solution_primary direct
_atom_sites_solution_secondary difmap
_audit_creation_method SHELXL-97
_cell_angle_alpha 90.00
_cell_angle_beta 90.00
_cell_angle_gamma 120.00
_cell_formula_units_Z 2
_cell_length_a 10.0321(2)
_cell_length_b 10.0321(2)
_cell_length_c 11.8734(2)
_cell_measurement_temperature 293(2)
_cell_volume 1034.88(3)
_computing_structure_refinement 'SHELXL-97 (Sheldrick, 1997)'
_diffrn_ambient_temperature 293(2)
_diffrn_measured_fraction_theta_full 0.997
_diffrn_measured_fraction_theta_max 0.997
_diffrn_radiation_monochromator graphite
_diffrn_radiation_source 'fine-focus sealed tube'
_diffrn_radiation_type MoK\a
_diffrn_radiation_wavelength 0.71069
_diffrn_reflns_av_R_equivalents 0.0789
_diffrn_reflns_av_sigmaI/netI 0.0281
_diffrn_reflns_limit_h_max 21
_diffrn_reflns_limit_h_min -21
_diffrn_reflns_limit_k_max 21
_diffrn_reflns_limit_k_min -21
_diffrn_reflns_limit_l_max 23
_diffrn_reflns_limit_l_min -25
_diffrn_reflns_number 55700
_diffrn_reflns_theta_full 50.37
_diffrn_reflns_theta_max 50.37
_diffrn_reflns_theta_min 1.71
_exptl_absorpt_coefficient_mu 28.515
_exptl_crystal_density_diffrn 7.102
_exptl_crystal_F_000 1926
_refine_diff_density_max 2.309
_refine_diff_density_min -2.827
_refine_diff_density_rms 0.372
_refine_ls_extinction_coef 0.00116(11)
_refine_ls_extinction_expression Fc^*^=kFc[1+0.001xFc^2^\l^3^/sin(2\q)]^-1/4^
_refine_ls_extinction_method SHELXL
_refine_ls_goodness_of_fit_ref 1.093
_refine_ls_hydrogen_treatment mixed
_refine_ls_matrix_type full
_refine_ls_number_parameters 66
_refine_ls_number_reflns 3788
_refine_ls_number_restraints 1
_refine_ls_restrained_S_all 1.092
_refine_ls_R_factor_all 0.0429
_refine_ls_R_factor_gt 0.0352
_refine_ls_shift/su_max 0.008
_refine_ls_shift/su_mean 0.001
_refine_ls_structure_factor_coef Fsqd
_refine_ls_weighting_details 'calc w=1/[\s^2^(Fo^2^)+(0.0206P)^2^+7.0185P] where P=(Fo^2^+2Fc^2^)/3'
_refine_ls_weighting_scheme calc
_refine_ls_wR_factor_gt 0.0731
_refine_ls_wR_factor_ref 0.0761
_reflns_number_gt 3368
_reflns_number_total 3788
_reflns_threshold_expression >2sigma(I)
_cod_data_source_file ic0353192Bsi20031114_084019_2.cif
_cod_data_source_block ag4.1ClMo9Se11
_cod_database_code 4327372

loop_
_symmetry_equiv_pos_as_xyz
'x, y, z'
'-y, x-y, z'
'-x+y, -x, z'
'-x, -y, z+1/2'
'y, -x+y, z+1/2'
'x-y, x, z+1/2'
'-x, -y, -z'
'y, -x+y, -z'
'x-y, x, -z'
'x, y, -z-1/2'
'-y, x-y, -z-1/2'
'-x+y, -x, -z-1/2'

loop_
_atom_site_label
_atom_site_type_symbol
_atom_site_fract_x
_atom_site_fract_y
_atom_site_fract_z
_atom_site_U_iso_or_equiv
_atom_site_adp_type
_atom_site_occupancy
_atom_site_symmetry_multiplicity
_atom_site_calc_flag
_atom_site_refinement_flags
Mo1 Mo 0.17498(3) 0.52369(2) 0.562161(18) 0.00773(4) Uani 1 1 d .
Mo2 Mo 0.18286(3) 0.67984(4) 0.7500 0.00696(4) Uani 1 2 d S
Se1 Se 0.05098(3) 0.70076(3) 0.56251(3) 0.01038(5) Uani 1 1 d .
Se2 Se 0.02588(5) 0.38529(5) 0.7500 0.01019(6) Uani 1 2 d S
Se3 Se 0.3333 0.6667 0.10928(4) 0.01405(9) Uani 1 3 d S
Ag1 Ag 0.1383(2) 0.3862(4) 0.2500 0.0376(5) Uani 0.426(4) 2 d SP
Ag2 Ag 0.10159(17) 0.3048(3) 0.2500 0.0381(4) Uani 0.574(4) 2 d SP
Ag3 Ag -0.1326(7) -0.0207(5) 0.0934(5) 0.0511(19) Uani 0.105(2) 1 d P
Ag4 Ag 0.0000 0.0000 0.0000 0.143(4) Uani 0.505(9) 6 d SP
Cl1 Cl 0.0000 0.0000 0.2119(6) 0.0470(14) Uani 0.50 3 d SP

loop_
_atom_site_aniso_label
_atom_site_aniso_U_11
_atom_site_aniso_U_22
_atom_site_aniso_U_33
_atom_site_aniso_U_23
_atom_site_aniso_U_13
_atom_site_aniso_U_12
Mo1 0.00784(7) 0.00783(7) 0.00742(7) -0.00063(5) -0.00068(5) 0.00385(6)
Mo2 0.00677(9) 0.00692(9) 0.00719(9) 0.000 0.000 0.00341(8)
Se1 0.00898(9) 0.01087(10) 0.01125(10) -0.00076(8) -0.00239(7) 0.00493(8)
Se2 0.00783(13) 0.00832(13) 0.01154(14) 0.000 0.000 0.00187(10)
Se3 0.01663(13) 0.01663(13) 0.00888(16) 0.000 0.000 0.00832(6)
Ag1 0.0199(5) 0.0687(14) 0.0332(6) 0.000 0.000 0.0290(8)
Ag2 0.0249(5) 0.0802(12) 0.0246(4) 0.000 0.000 0.0378(7)
Ag3 0.050(3) 0.031(2) 0.073(4) -0.009(2) -0.034(3) 0.0205(19)
Ag4 0.171(5) 0.171(5) 0.088(4) 0.000 0.000 0.085(3)
Cl1 0.0315(11) 0.0315(11) 0.078(4) 0.000 0.000 0.0157(5)

loop_
_atom_type_symbol
_atom_type_description
_atom_type_scat_dispersion_real
_atom_type_scat_dispersion_imag
_atom_type_scat_source
Ag Ag -0.8971 1.1015 'International Tables Vol C Tables 4.2.6.8 and 6.1.1.4'
Cl Cl 0.1484 0.1585 'International Tables Vol C Tables 4.2.6.8 and 6.1.1.4'
Mo Mo -1.6832 0.6857 'International Tables Vol C Tables 4.2.6.8 and 6.1.1.4'
Se Se -0.0929 2.2259 'International Tables Vol C Tables 4.2.6.8 and 6.1.1.4'

loop_
_geom_angle_atom_site_label_1
_geom_angle_atom_site_label_2
_geom_angle_atom_site_label_3
_geom_angle
_geom_angle_site_symmetry_1
_geom_angle_site_symmetry_3
Se3 Mo1 Se1 90.312(10) 10_556 2_665
Se3 Mo1 Mo1 58.830(7) 10_556 2_665
Se1 Mo1 Mo1 60.399(12) 2_665 2_665
Se3 Mo1 Mo1 58.830(7) 10_556 3_565
Se1 Mo1 Mo1 120.399(12) 2_665 3_565
Mo1 Mo1 Mo1 60.0 2_665 3_565
Se3 Mo1 Se1 89.619(10) 10_556 .
Se1 Mo1 Se1 179.596(14) 2_665 .
Mo1 Mo1 Se1 119.240(12) 2_665 .
Mo1 Mo1 Se1 59.240(12) 3_565 .
Se3 Mo1 Se2 176.161(14) 10_556 .
Se1 Mo1 Se2 88.965(13) 2_665 .
Mo1 Mo1 Se2 117.667(10) 2_665 .
Mo1 Mo1 Se2 118.507(10) 3_565 .
Se1 Mo1 Se2 91.078(13) . .
Se3 Mo1 Se1 93.372(12) 10_556 7_566
Se1 Mo1 Se1 85.774(14) 2_665 7_566
Mo1 Mo1 Se1 133.437(12) 2_665 7_566
Mo1 Mo1 Se1 139.141(11) 3_565 7_566
Se1 Mo1 Se1 94.628(11) . 7_566
Se2 Mo1 Se1 90.336(11) . 7_566
Se3 Mo1 Mo2 120.348(12) 10_556 .
Se1 Mo1 Mo2 120.122(12) 2_665 .
Mo1 Mo1 Mo2 91.403(8) 2_665 .
Mo1 Mo1 Mo2 61.519(9) 3_565 .
Se1 Mo1 Mo2 59.596(10) . .
Se2 Mo1 Mo2 57.059(11) . .
Se1 Mo1 Mo2 134.770(12) 7_566 .
Se3 Mo1 Mo2 119.436(12) 10_556 2_665
Se1 Mo1 Mo2 59.641(10) 2_665 2_665
Mo1 Mo1 Mo2 60.606(9) 2_665 2_665
Mo1 Mo1 Mo2 90.872(8) 3_565 2_665
Se1 Mo1 Mo2 120.069(12) . 2_665
Se2 Mo1 Mo2 57.080(11) . 2_665
Se1 Mo1 Mo2 129.956(12) 7_566 2_665
Mo2 Mo1 Mo2 60.497(11) . 2_665
Se3 Mo1 Mo1 92.242(10) 10_556 7_566
Se1 Mo1 Mo1 132.250(13) 2_665 7_566
Mo1 Mo1 Mo1 150.364(9) 2_665 7_566
Mo1 Mo1 Mo1 101.139(13) 3_565 7_566
Se1 Mo1 Mo1 48.152(8) . 7_566
Se2 Mo1 Mo1 91.035(12) . 7_566
Se1 Mo1 Mo1 46.476(8) 7_566 7_566
Mo2 Mo1 Mo1 99.101(11) . 7_566
Mo2 Mo1 Mo1 147.612(13) 2_665 7_566
Se2 Mo2 Se2 175.598(16) . 3_565
Se2 Mo2 Se1 92.752(11) . .
Se2 Mo2 Se1 89.636(11) 3_565 .
Se2 Mo2 Se1 92.752(11) . 10_557
Se2 Mo2 Se1 89.636(11) 3_565 10_557
Se1 Mo2 Se1 114.225(17) . 10_557
Se2 Mo2 Mo1 60.562(8) . .
Se2 Mo2 Mo1 117.943(9) 3_565 .
Se1 Mo2 Mo1 58.802(9) . .
Se1 Mo2 Mo1 150.153(15) 10_557 .
Se2 Mo2 Mo1 60.562(8) . 10_557
Se2 Mo2 Mo1 117.943(9) 3_565 10_557
Se1 Mo2 Mo1 150.153(15) . 10_557
Se1 Mo2 Mo1 58.802(9) 10_557 10_557
Mo1 Mo2 Mo1 111.151(15) . 10_557
Se2 Mo2 Mo1 118.367(9) . 12_567
Se2 Mo2 Mo1 60.088(8) 3_565 12_567
Se1 Mo2 Mo1 147.104(16) . 12_567
Se1 Mo2 Mo1 57.754(9) 10_557 12_567
Mo1 Mo2 Mo1 144.799(13) . 12_567
Mo1 Mo2 Mo1 57.875(9) 10_557 12_567
Se2 Mo2 Mo1 118.367(9) . 3_565
Se2 Mo2 Mo1 60.088(8) 3_565 3_565
Se1 Mo2 Mo1 57.754(9) . 3_565
Se1 Mo2 Mo1 147.104(16) 10_557 3_565
Mo1 Mo2 Mo1 57.875(9) . 3_565
Mo1 Mo2 Mo1 144.799(13) 10_557 3_565
Mo1 Mo2 Mo1 109.699(15) 12_567 3_565
Se2 Mo2 Mo2 118.025(17) . 3_565
Se2 Mo2 Mo2 57.573(16) 3_565 3_565
Se1 Mo2 Mo2 117.058(11) . 3_565
Se1 Mo2 Mo2 117.058(11) 10_557 3_565
Mo1 Mo2 Mo2 89.103(8) . 3_565
Mo1 Mo2 Mo2 89.103(8) 10_557 3_565
Mo1 Mo2 Mo2 59.319(9) 12_567 3_565
Mo1 Mo2 Mo2 59.319(9) 3_565 3_565
Se2 Mo2 Mo2 58.025(17) . 2_665
Se2 Mo2 Mo2 117.573(16) 3_565 2_665
Se1 Mo2 Mo2 118.962(11) . 2_665
Se1 Mo2 Mo2 118.962(11) 10_557 2_665
Mo1 Mo2 Mo2 60.184(9) . 2_665
Mo1 Mo2 Mo2 60.184(9) 10_557 2_665
Mo1 Mo2 Mo2 88.612(7) 12_567 2_665
Mo1 Mo2 Mo2 88.612(7) 3_565 2_665
Mo2 Mo2 Mo2 60.0 3_565 2_665
Se2 Mo2 Ag2 90.43(5) . 7_566
Se2 Mo2 Ag2 93.97(5) 3_565 7_566
Se1 Mo2 Ag2 57.234(9) . 7_566
Se1 Mo2 Ag2 57.234(9) 10_557 7_566
Mo1 Mo2 Ag2 106.44(3) . 7_566
Mo1 Mo2 Ag2 106.44(3) 10_557 7_566
Mo1 Mo2 Ag2 108.76(3) 12_567 7_566
Mo1 Mo2 Ag2 108.76(3) 3_565 7_566
Mo2 Mo2 Ag2 151.54(6) 3_565 7_566
Mo2 Mo2 Ag2 148.46(6) 2_665 7_566
Se2 Mo2 Ag1 76.60(6) . 7_566
Se2 Mo2 Ag1 107.81(6) 3_565 7_566
Se1 Mo2 Ag1 59.002(16) . 7_566
Se1 Mo2 Ag1 59.002(16) 10_557 7_566
Mo1 Mo2 Ag1 99.08(4) . 7_566
Mo1 Mo2 Ag1 99.08(4) 10_557 7_566
Mo1 Mo2 Ag1 115.24(3) 12_567 7_566
Mo1 Mo2 Ag1 115.24(3) 3_565 7_566
Mo2 Mo2 Ag1 165.38(7) 3_565 7_566
Mo2 Mo2 Ag1 134.62(7) 2_665 7_566
Ag2 Mo2 Ag1 13.84(4) 7_566 7_566
Mo1 Se1 Mo1 60.361(12) 3_565 .
Mo1 Se1 Mo2 62.605(10) 3_565 .
Mo1 Se1 Mo2 61.602(10) . .
Mo1 Se1 Ag2 121.17(3) 3_565 7_566
Mo1 Se1 Ag2 116.40(4) . 7_566
Mo2 Se1 Ag2 66.69(2) . 7_566
Mo1 Se1 Mo1 133.105(13) 3_565 7_566
Mo1 Se1 Mo1 85.372(11) . 7_566
Mo2 Se1 Mo1 129.664(14) . 7_566
Ag2 Se1 Mo1 101.82(4) 7_566 7_566
Mo1 Se1 Ag3 99.42(10) 3_565 11_566
Mo1 Se1 Ag3 135.16(15) . 11_566
Mo2 Se1 Ag3 147.79(13) . 11_566
Ag2 Se1 Ag3 108.32(15) 7_566 11_566
Mo1 Se1 Ag3 82.41(12) 7_566 11_566
Mo1 Se1 Ag1 126.53(3) 3_565 7_566
Mo1 Se1 Ag1 105.67(5) . 7_566
Mo2 Se1 Ag1 65.84(2) . 7_566
Ag2 Se1 Ag1 14.83(4) 7_566 7_566
Mo1 Se1 Ag1 91.17(5) 7_566 7_566
Ag3 Se1 Ag1 117.52(14) 11_566 7_566
Mo1 Se1 Ag3 124.76(12) 3_565 6_565
Mo1 Se1 Ag3 170.98(15) . 6_565
Mo2 Se1 Ag3 112.86(12) . 6_565
Ag2 Se1 Ag3 54.89(15) 7_566 6_565
Mo1 Se1 Ag3 94.03(10) 7_566 6_565
Ag3 Se1 Ag3 53.4(3) 11_566 6_565
Ag1 Se1 Ag3 65.33(16) 7_566 6_565
Mo1 Se1 Ag3 81.32(12) 3_565 4_565
Mo1 Se1 Ag3 141.04(13) . 4_565
Mo2 Se1 Ag3 96.03(15) . 4_565
Ag2 Se1 Ag3 76.21(11) 7_566 4_565
Mo1 Se1 Ag3 130.11(14) 7_566 4_565
Ag3 Se1 Ag3 53.1(3) 11_566 4_565
Ag1 Se1 Ag3 90.95(11) 7_566 4_565
Ag3 Se1 Ag3 43.5(2) 6_565 4_565
Mo2 Se2 Mo2 64.402(16) . 2_665
Mo2 Se2 Ag2 162.64(6) . 9_556
Mo2 Se2 Ag2 132.96(6) 2_665 9_556
Mo2 Se2 Ag1 147.09(7) . 9_556
Mo2 Se2 Ag1 148.51(7) 2_665 9_556
Ag2 Se2 Ag1 15.55(5) 9_556 9_556
Mo2 Se2 Mo1 62.380(9) . 10_557
Mo2 Se2 Mo1 62.832(9) 2_665 10_557
Ag2 Se2 Mo1 121.823(13) 9_556 10_557
Ag1 Se2 Mo1 122.931(9) 9_556 10_557
Mo2 Se2 Mo1 62.380(9) . .
Mo2 Se2 Mo1 62.832(9) 2_665 .
Ag2 Se2 Mo1 121.823(13) 9_556 .
Ag1 Se2 Mo1 122.930(9) 9_556 .
Mo1 Se2 Mo1 114.117(17) 10_557 .
Mo1 Se3 Mo1 62.340(14) 10_556 12_566
Mo1 Se3 Mo1 62.340(14) 10_556 11_666
Mo1 Se3 Mo1 62.340(14) 12_566 11_666
Mo1 Se3 Ag1 120.80(4) 10_556 3_565
Mo1 Se3 Ag1 89.21(3) 12_566 3_565
Mo1 Se3 Ag1 147.03(2) 11_666 3_565
Mo1 Se3 Ag1 147.03(2) 10_556 2_665
Mo1 Se3 Ag1 120.80(4) 12_566 2_665
Mo1 Se3 Ag1 89.21(3) 11_666 2_665
Ag1 Se3 Ag1 92.08(5) 3_565 2_665
Mo1 Se3 Ag1 89.21(3) 10_556 .
Mo1 Se3 Ag1 147.03(2) 12_566 .
Mo1 Se3 Ag1 120.80(4) 11_666 .
Ag1 Se3 Ag1 92.08(5) 3_565 .
Ag1 Se3 Ag1 92.08(5) 2_665 .
Ag2 Ag1 Se2 81.66(18) . 8_556
Ag2 Ag1 Se1 75.97(10) . 4_564
Se2 Ag1 Se1 120.13(5) 8_556 4_564
Ag2 Ag1 Se1 75.97(10) . 7_566
Se2 Ag1 Se1 120.13(5) 8_556 7_566
Se1 Ag1 Se1 107.03(6) 4_564 7_566
Ag2 Ag1 Mo2 82.03(16) . 7_566
Se2 Ag1 Mo2 163.68(13) 8_556 7_566
Se1 Ag1 Mo2 55.16(3) 4_564 7_566
Se1 Ag1 Mo2 55.16(3) 7_566 7_566
Ag2 Ag1 Se3 143.05(8) . 10_556
Se2 Ag1 Se3 83.67(5) 8_556 10_556
Se1 Ag1 Se3 139.90(10) 4_564 10_556
Se1 Ag1 Se3 82.58(4) 7_566 10_556
Mo2 Ag1 Se3 109.71(7) 7_566 10_556
Ag2 Ag1 Se3 143.05(8) . .
Se2 Ag1 Se3 83.67(5) 8_556 .
Se1 Ag1 Se3 82.58(4) 4_564 .
Se1 Ag1 Se3 139.90(10) 7_566 .
Mo2 Ag1 Se3 109.71(7) 7_566 .
Se3 Ag1 Se3 67.55(7) 10_556 .
Ag2 Ag1 Ag3 42.35(12) . 3
Se2 Ag1 Ag3 66.89(12) 8_556 3
Se1 Ag1 Ag3 59.19(11) 4_564 3
Se1 Ag1 Ag3 117.84(14) 7_566 3
Mo2 Ag1 Ag3 100.55(12) 7_566 3
Se3 Ag1 Ag3 149.67(11) 10_556 3
Se3 Ag1 Ag3 100.73(9) . 3
Ag2 Ag1 Ag3 42.35(12) . 12_556
Se2 Ag1 Ag3 66.89(12) 8_556 12_556
Se1 Ag1 Ag3 117.84(14) 4_564 12_556
Se1 Ag1 Ag3 59.19(11) 7_566 12_556
Mo2 Ag1 Ag3 100.55(12) 7_566 12_556
Se3 Ag1 Ag3 100.73(9) 10_556 12_556
Se3 Ag1 Ag3 149.67(11) . 12_556
Ag3 Ag1 Ag3 75.0(2) 3 12_556
Ag1 Ag2 Ag3 126.96(14) . 3
Ag1 Ag2 Ag3 126.96(14) . 12_556
Ag3 Ag2 Ag3 92.5(2) 3 12_556
Ag1 Ag2 Se2 82.80(17) . 8_556
Ag3 Ag2 Se2 74.70(13) 3 8_556
Ag3 Ag2 Se2 74.70(13) 12_556 8_556
Ag1 Ag2 Se1 89.20(10) . 4_564
Ag3 Ag2 Se1 66.51(12) 3 4_564
Ag3 Ag2 Se1 142.95(15) 12_556 4_564
Se2 Ag2 Se1 123.60(2) 8_556 4_564
Ag1 Ag2 Se1 89.20(10) . 7_566
Ag3 Ag2 Se1 142.95(15) 3 7_566
Ag3 Ag2 Se1 66.51(12) 12_556 7_566
Se2 Ag2 Se1 123.60(2) 8_556 7_566
Se1 Ag2 Se1 111.92(4) 4_564 7_566
Ag1 Ag2 Cl1 167.82(16) . .
Ag3 Ag2 Cl1 41.23(17) 3 .
Ag3 Ag2 Cl1 59.12(17) 12_556 .
Se2 Ag2 Cl1 89.57(5) 8_556 .
Se1 Ag2 Cl1 87.13(13) 4_564 .
Se1 Ag2 Cl1 102.95(13) 7_566 .
Ag1 Ag2 Cl1 167.82(16) . 10_556
Ag3 Ag2 Cl1 59.12(17) 3 10_556
Ag3 Ag2 Cl1 41.23(17) 12_556 10_556
Se2 Ag2 Cl1 89.57(5) 8_556 10_556
Se1 Ag2 Cl1 102.95(13) 4_564 10_556
Se1 Ag2 Cl1 87.13(13) 7_566 10_556
Cl1 Ag2 Cl1 19.0(3) . 10_556
Ag1 Ag2 Mo2 84.13(16) . 7_566
Ag3 Ag2 Mo2 113.68(13) 3 7_566
Ag3 Ag2 Mo2 113.68(13) 12_556 7_566
Se2 Ag2 Mo2 166.93(11) 8_556 7_566
Se1 Ag2 Mo2 56.078(18) 4_564 7_566
Se1 Ag2 Mo2 56.078(18) 7_566 7_566
Cl1 Ag2 Mo2 103.32(6) . 7_566
Cl1 Ag2 Mo2 103.32(6) 10_556 7_566
Ag4 Ag3 Cl1 90.4(3) . .
Ag4 Ag3 Ag3 49.81(12) . 3
Cl1 Ag3 Ag3 55.1(2) . 3
Ag4 Ag3 Ag3 49.81(12) . 2
Cl1 Ag3 Ag3 55.1(2) . 2
Ag3 Ag3 Ag3 60.0 3 2
Ag4 Ag3 Ag3 40.19(12) . 9
Cl1 Ag3 Ag3 119.6(2) . 9
Ag3 Ag3 Ag3 90.0 3 9
Ag3 Ag3 Ag3 65.01(12) 2 9
Ag4 Ag3 Ag3 40.19(12) . 8
Cl1 Ag3 Ag3 119.6(2) . 8
Ag3 Ag3 Ag3 65.01(12) 3 8
Ag3 Ag3 Ag3 90.0 2 8
Ag3 Ag3 Ag3 50.0(2) 9 8
Ag4 Ag3 Ag2 141.3(3) . 2
Cl1 Ag3 Ag2 73.9(2) . 2
Ag3 Ag3 Ag2 129.00(13) 3 2
Ag3 Ag3 Ag2 93.8(2) 2 2
Ag3 Ag3 Ag2 119.36(18) 9 2
Ag3 Ag3 Ag2 165.1(2) 8 2
Ag4 Ag3 Cl1 103.6(2) . 10_556
Cl1 Ag3 Cl1 13.2(2) . 10_556
Ag3 Ag3 Cl1 65.84(14) 3 10_556
Ag3 Ag3 Cl1 65.84(14) 2 10_556
Ag3 Ag3 Cl1 130.84(19) 9 10_556
Ag3 Ag3 Cl1 130.84(19) 8 10_556
Ag2 Ag3 Cl1 63.47(15) 2 10_556
Ag4 Ag3 Se1 96.1(2) . 12_456
Cl1 Ag3 Se1 173.5(4) . 12_456
Ag3 Ag3 Se1 129.5(2) 3 12_456
Ag3 Ag3 Se1 130.4(2) 2 12_456
Ag3 Ag3 Se1 66.5(2) 9 12_456
Ag3 Ag3 Se1 65.8(2) 8 12_456
Ag2 Ag3 Se1 101.2(2) 2 12_456
Cl1 Ag3 Se1 160.3(3) 10_556 12_456
Ag4 Ag3 Se1 91.6(2) . 5_444
Cl1 Ag3 Se1 101.24(19) . 5_444
Ag3 Ag3 Se1 128.4(3) 3 5_444
Ag3 Ag3 Se1 68.9(3) 2 5_444
Ag3 Ag3 Se1 60.76(15) 9 5_444
Ag3 Ag3 Se1 109.9(2) 8 5_444
Ag2 Ag3 Se1 58.60(11) 2 5_444
Cl1 Ag3 Se1 100.55(16) 10_556 5_444
Se1 Ag3 Se1 79.37(12) 12_456 5_444
Ag4 Ag3 Se1 90.7(2) . 4_564
Cl1 Ag3 Se1 100.34(18) . 4_564
Ag3 Ag3 Se1 67.6(2) 3 4_564
Ag3 Ag3 Se1 127.1(2) 2 4_564
Ag3 Ag3 Se1 109.7(2) 9 4_564
Ag3 Ag3 Se1 60.38(15) 8 4_564
Ag2 Ag3 Se1 126.4(3) 2 4_564
Cl1 Ag3 Se1 99.89(15) 10_556 4_564
Se1 Ag3 Se1 78.92(12) 12_456 4_564
Se1 Ag3 Se1 158.29(18) 5_444 4_564
Ag4 Ag3 Ag1 144.6(2) . 2
Cl1 Ag3 Ag1 84.6(3) . 2
Ag3 Ag3 Ag1 139.62(12) 3 2
Ag3 Ag3 Ag1 100.9(2) 2 2
Ag3 Ag3 Ag1 115.05(17) 9 2
Ag3 Ag3 Ag1 155.1(2) 8 2
Ag2 Ag3 Ag1 10.69(4) 2 2
Cl1 Ag3 Ag1 73.91(17) 10_556 2
Se1 Ag3 Ag1 90.48(17) 12_456 2
Se1 Ag3 Ag1 55.48(10) 5_444 2
Se1 Ag3 Ag1 124.7(2) 4_564 2
Ag3 Ag4 Ag3 180.0(6) 3 9
Ag3 Ag4 Ag3 99.6(2) 3 7
Ag3 Ag4 Ag3 80.4(2) 9 7
Ag3 Ag4 Ag3 99.6(2) 3 8
Ag3 Ag4 Ag3 80.4(2) 9 8
Ag3 Ag4 Ag3 80.4(2) 7 8
Ag3 Ag4 Ag3 80.4(2) 3 .
Ag3 Ag4 Ag3 99.6(2) 9 .
Ag3 Ag4 Ag3 180.0(5) 7 .
Ag3 Ag4 Ag3 99.6(2) 8 .
Ag3 Ag4 Ag3 80.4(2) 3 2
Ag3 Ag4 Ag3 99.6(2) 9 2
Ag3 Ag4 Ag3 99.6(2) 7 2
Ag3 Ag4 Ag3 180.0(6) 8 2
Ag3 Ag4 Ag3 80.4(2) . 2
Ag3 Ag4 Cl1 131.82(16) 3 7
Ag3 Ag4 Cl1 48.18(16) 9 7
Ag3 Ag4 Cl1 48.18(16) 7 7
Ag3 Ag4 Cl1 48.18(16) 8 7
Ag3 Ag4 Cl1 131.82(16) . 7
Ag3 Ag4 Cl1 131.82(16) 2 7
Ag3 Ag4 Cl1 48.18(16) 3 .
Ag3 Ag4 Cl1 131.82(16) 9 .
Ag3 Ag4 Cl1 131.82(16) 7 .
Ag3 Ag4 Cl1 131.82(16) 8 .
Ag3 Ag4 Cl1 48.18(16) . .
Ag3 Ag4 Cl1 48.18(16) 2 .
Cl1 Ag4 Cl1 180.0 7 .
Cl1 Cl1 Ag3 138.6(3) 10_556 .
Cl1 Cl1 Ag3 138.6(3) 10_556 2
Ag3 Cl1 Ag3 69.9(4) . 2
Cl1 Cl1 Ag3 138.6(3) 10_556 3
Ag3 Cl1 Ag3 69.9(4) . 3
Ag3 Cl1 Ag3 69.9(4) 2 3
Cl1 Cl1 Ag4 180.000(1) 10_556 .
Ag3 Cl1 Ag4 41.4(3) . .
Ag3 Cl1 Ag4 41.4(3) 2 .
Ag3 Cl1 Ag4 41.4(3) 3 .
Cl1 Cl1 Ag3 28.21(17) 10_556 12_556
Ag3 Cl1 Ag3 144.8(2) . 12_556
Ag3 Cl1 Ag3 144.8(2) 2 12_556
Ag3 Cl1 Ag3 110.4(4) 3 12_556
Ag4 Cl1 Ag3 151.79(17) . 12_556
Cl1 Cl1 Ag3 28.21(17) 10_556 11_556
Ag3 Cl1 Ag3 144.8(2) . 11_556
Ag3 Cl1 Ag3 110.4(4) 2 11_556
Ag3 Cl1 Ag3 144.8(2) 3 11_556
Ag4 Cl1 Ag3 151.79(17) . 11_556
Ag3 Cl1 Ag3 48.3(3) 12_556 11_556
Cl1 Cl1 Ag3 28.21(17) 10_556 10_556
Ag3 Cl1 Ag3 110.4(4) . 10_556
Ag3 Cl1 Ag3 144.8(2) 2 10_556
Ag3 Cl1 Ag3 144.8(2) 3 10_556
Ag4 Cl1 Ag3 151.79(17) . 10_556
Ag3 Cl1 Ag3 48.3(3) 12_556 10_556
Ag3 Cl1 Ag3 48.3(3) 11_556 10_556
Cl1 Cl1 Ag2 80.48(14) 10_556 3
Ag3 Cl1 Ag2 134.6(3) . 3
Ag3 Cl1 Ag2 64.8(2) 2 3
Ag3 Cl1 Ag2 95.46(16) 3 3
Ag4 Cl1 Ag2 99.52(14) . 3
Ag3 Cl1 Ag2 80.42(16) 12_556 3
Ag3 Cl1 Ag2 57.41(16) 11_556 3
Ag3 Cl1 Ag2 105.5(2) 10_556 3
Cl1 Cl1 Ag2 80.48(14) 10_556 .
Ag3 Cl1 Ag2 95.46(16) . .
Ag3 Cl1 Ag2 134.6(3) 2 .
Ag3 Cl1 Ag2 64.8(2) 3 .
Ag4 Cl1 Ag2 99.52(14) . .
Ag3 Cl1 Ag2 57.41(16) 12_556 .
Ag3 Cl1 Ag2 105.5(2) 11_556 .
Ag3 Cl1 Ag2 80.42(16) 10_556 .
Ag2 Cl1 Ag2 117.32(8) 3 .
Cl1 Cl1 Ag2 80.48(14) 10_556 2
Ag3 Cl1 Ag2 64.8(2) . 2
Ag3 Cl1 Ag2 95.46(17) 2 2
Ag3 Cl1 Ag2 134.6(3) 3 2
Ag4 Cl1 Ag2 99.52(14) . 2
Ag3 Cl1 Ag2 105.5(2) 12_556 2
Ag3 Cl1 Ag2 80.42(16) 11_556 2
Ag3 Cl1 Ag2 57.41(16) 10_556 2
Ag2 Cl1 Ag2 117.32(8) 3 2
Ag2 Cl1 Ag2 117.32(8) . 2

loop_
_geom_bond_atom_site_label_1
_geom_bond_atom_site_label_2
_geom_bond_distance
_geom_bond_site_symmetry_2
Mo1 Se3 2.5389(5) 10_556
Mo1 Se1 2.5984(4) 2_665
Mo1 Mo1 2.6281(4) 2_665
Mo1 Mo1 2.6281(4) 3_565
Mo1 Se1 2.6292(4) .
Mo1 Se2 2.6576(3) .
Mo1 Se1 2.7011(4) 7_566
Mo1 Mo2 2.7038(3) .
Mo1 Mo2 2.7277(3) 2_665
Mo1 Mo1 3.6142(4) 7_566
Mo2 Se2 2.5609(5) .
Mo2 Se2 2.5737(5) 3_565
Mo2 Se1 2.6510(3) .
Mo2 Se1 2.6510(3) 10_557
Mo2 Mo1 2.7038(3) 10_557
Mo2 Mo1 2.7277(3) 12_567
Mo2 Mo1 2.7277(3) 3_565
Mo2 Mo2 2.7362(5) 3_565
Mo2 Mo2 2.7362(5) 2_665
Mo2 Ag2 2.9339(10) 7_566
Mo2 Ag1 2.9470(14) 7_566
Se1 Mo1 2.5984(4) 3_565
Se1 Ag2 2.6864(6) 7_566
Se1 Mo1 2.7011(3) 7_566
Se1 Ag3 2.761(5) 11_566
Se1 Ag1 2.7687(11) 7_566
Se1 Ag3 2.886(5) 6_565
Se1 Ag3 2.912(5) 4_565
Se2 Mo2 2.5737(5) 2_665
Se2 Ag2 2.6155(11) 9_556
Se2 Ag1 2.6226(15) 9_556
Se2 Mo1 2.6576(3) 10_557
Se3 Mo1 2.5389(5) 10_556
Se3 Mo1 2.5389(5) 12_566
Se3 Mo1 2.5389(5) 11_666
Se3 Ag1 3.005(3) 3_565
Se3 Ag1 3.005(3) 2_665
Se3 Ag1 3.005(3) .
Ag1 Ag2 0.709(2) .
Ag1 Se2 2.6226(15) 8_556
Ag1 Se1 2.7687(11) 4_564
Ag1 Se1 2.7687(11) 7_566
Ag1 Mo2 2.9470(14) 7_566
Ag1 Se3 3.005(3) 10_556
Ag1 Ag3 3.054(7) 3
Ag1 Ag3 3.054(7) 12_556
Ag2 Ag3 2.575(7) 3
Ag2 Ag3 2.575(7) 12_556
Ag2 Se2 2.6155(11) 8_556
Ag2 Se1 2.6864(6) 4_564
Ag2 Se1 2.6864(6) 7_566
Ag2 Cl1 2.734(3) .
Ag2 Cl1 2.734(3) 10_556
Ag2 Mo2 2.9339(10) 7_566
Ag3 Ag4 1.663(7) .
Ag3 Cl1 1.875(7) .
Ag3 Ag3 2.147(10) 3
Ag3 Ag3 2.147(10) 2
Ag3 Ag3 2.541(13) 9
Ag3 Ag3 2.541(13) 8
Ag3 Ag2 2.575(7) 2
Ag3 Cl1 2.623(7) 10_556
Ag3 Se1 2.761(5) 12_456
Ag3 Se1 2.886(5) 5_444
Ag3 Se1 2.912(5) 4_564
Ag3 Ag1 3.054(7) 2
Ag4 Ag3 1.663(7) 3
Ag4 Ag3 1.663(7) 9
Ag4 Ag3 1.663(7) 7
Ag4 Ag3 1.663(7) 8
Ag4 Ag3 1.663(7) 2
Ag4 Cl1 2.516(7) 7
Ag4 Cl1 2.516(7) .
Cl1 Cl1 0.904(13) 10_556
Cl1 Ag3 1.875(7) 2
Cl1 Ag3 1.875(7) 3
Cl1 Ag3 2.623(7) 12_556
Cl1 Ag3 2.623(7) 11_556
Cl1 Ag3 2.623(7) 10_556
Cl1 Ag2 2.734(3) 3
Cl1 Ag2 2.734(3) 2
